data_1505206
loop_
_publ_author_name
'Babu, N. Jagadeesh'
'Reddy, L. Sreenivas'
'Nangia, Ashwini'

_publ_section_title
;
 Amide&#x2212;N-Oxide Heterosynthon and Amide Dimer Homosynthon in
 Cocrystals of Carboxamide Drugs and PyridineN-Oxides
;
_journal_issue 3
_journal_name_full 'Molecular Pharmaceutics'
_journal_page_first 417
_journal_paper_doi 10.1021/mp070014c
_journal_volume 4
_journal_year 2007
_chemical_formula_moiety '2(C6 H7 N O), C4 H4 N2 O3'
_chemical_formula_sum 'C16 H18 N4 O5'
_chemical_formula_weight 346.34
_chemical_name_systematic
; 
 1:2 Cocrystal of Barbituric acid and 4-methylpyridine N-oxide
;
_space_group_IT_number 2
_symmetry_cell_setting triclinic
_symmetry_space_group_name_Hall '-P 1'
_symmetry_space_group_name_H-M 'P -1'
_atom_sites_solution_hydrogens geom
_atom_sites_solution_primary direct
_atom_sites_solution_secondary difmap
_audit_creation_method SHELXL-97
_cell_angle_alpha 73.2010(10)
_cell_angle_beta 79.022(2)
_cell_angle_gamma 74.182(2)
_cell_formula_units_Z 2
_cell_length_a 8.4083(7)
_cell_length_b 9.8893(9)
_cell_length_c 10.6761(9)
_cell_measurement_reflns_used 2746
_cell_measurement_temperature 293(2)
_cell_measurement_theta_max 26.03
_cell_measurement_theta_min 2.21
_cell_volume 811.64(12)
_computing_cell_refinement 'Bruker SMART'
_computing_data_collection 'Bruker SMART'
_computing_data_reduction 'Bruker SAINT'
_computing_molecular_graphics 'Bruker SHELXTL'
_computing_publication_material 'Bruker SHELXTL'
_computing_structure_refinement 'SHELXL-97 (Sheldrick, 1997)'
_computing_structure_solution 'SHELXS-97 (Sheldrick, 1990)'
_diffrn_ambient_temperature 293(2)
_diffrn_measured_fraction_theta_full 0.997
_diffrn_measured_fraction_theta_max 0.997
_diffrn_measurement_device_type 'CCD area detector'
_diffrn_measurement_method 'phi and omega scans'
_diffrn_radiation_monochromator graphite
_diffrn_radiation_source 'fine-focus sealed tube'
_diffrn_radiation_type MoK\a
_diffrn_radiation_wavelength 0.71073
_diffrn_reflns_av_R_equivalents 0.0239
_diffrn_reflns_av_sigmaI/netI 0.0395
_diffrn_reflns_limit_h_max 10
_diffrn_reflns_limit_h_min -10
_diffrn_reflns_limit_k_max 12
_diffrn_reflns_limit_k_min -11
_diffrn_reflns_limit_l_max 13
_diffrn_reflns_limit_l_min -11
_diffrn_reflns_number 6726
_diffrn_reflns_theta_full 26.03
_diffrn_reflns_theta_max 26.03
_diffrn_reflns_theta_min 2.01
_exptl_absorpt_coefficient_mu 0.107
_exptl_absorpt_correction_T_max 0.9872
_exptl_absorpt_correction_T_min 0.9583
_exptl_absorpt_correction_type multi-scan
_exptl_absorpt_process_details 'Bruker AXS SADABS program'
_exptl_crystal_colour colourless
_exptl_crystal_density_diffrn 1.417
_exptl_crystal_density_method 'not measured'
_exptl_crystal_description needle
_exptl_crystal_F_000 364
_exptl_crystal_size_max 0.40
_exptl_crystal_size_mid 0.16
_exptl_crystal_size_min 0.12
_refine_diff_density_max 0.238
_refine_diff_density_min -0.273
_refine_diff_density_rms 0.058
_refine_ls_extinction_method none
_refine_ls_goodness_of_fit_ref 1.042
_refine_ls_hydrogen_treatment mixed
_refine_ls_matrix_type full
_refine_ls_number_parameters 236
_refine_ls_number_reflns 3187
_refine_ls_number_restraints 0
_refine_ls_restrained_S_all 1.042
_refine_ls_R_factor_all 0.0726
_refine_ls_R_factor_gt 0.0516
_refine_ls_shift/su_max 0.000
_refine_ls_shift/su_mean 0.000
_refine_ls_structure_factor_coef Fsqd
_refine_ls_weighting_details 'calc w=1/[\s^2^(Fo^2^)+(0.0668P)^2^+0.1162P] where P=(Fo^2^+2Fc^2^)/3'
_refine_ls_weighting_scheme calc
_refine_ls_wR_factor_gt 0.1197
_refine_ls_wR_factor_ref 0.1316
_reflns_number_gt 2369
_reflns_number_total 3187
_reflns_threshold_expression >2sigma(I)
_cod_data_source_file mp070014csi20070123_112252.cif
_cod_data_source_block epan13_m
_cod_depositor_comments
;
The following automatic conversions were performed:

'_symmetry_cell_setting' value 'Triclinic' changed to 'triclinic'
according to /home/saulius/struct/CIF-dictionaries/cif_core.dic
dictionary named 'cif_core.dic' version 2.4.1 from 2010-06-29.

Automatic conversion script
Id: cif_fix_values 1715 2011-07-08 13:25:40Z adriana 
;
_cod_original_cell_volume 811.65(12)
_cod_original_sg_symbol_H-M 'P-1   '
_cod_database_code 1505206

loop_
_symmetry_equiv_pos_as_xyz
'x, y, z'
'-x, -y, -z'

loop_
_atom_site_label
_atom_site_type_symbol
_atom_site_fract_x
_atom_site_fract_y
_atom_site_fract_z
_atom_site_U_iso_or_equiv
_atom_site_adp_type
_atom_site_occupancy
_atom_site_symmetry_multiplicity
_atom_site_calc_flag
_atom_site_refinement_flags
O3 O 0.35185(18) 0.72684(15) 0.48567(13) 0.0289(4) Uani 1 1 d .
O2 O 0.29417(17) 0.29316(15) 0.75610(13) 0.0278(4) Uani 1 1 d .
O1 O 0.10065(17) 0.41824(15) 0.36250(13) 0.0283(4) Uani 1 1 d .
O4 O 0.10087(19) 1.10612(15) 0.58508(14) 0.0326(4) Uani 1 1 d .
N2 N 0.3199(2) 0.51175(18) 0.61996(16) 0.0221(4) Uani 1 1 d .
C16 C 0.1523(3) 0.9958(2) 0.80166(19) 0.0254(5) Uani 1 1 d .
H16 H 0.1857 1.0765 0.8058 0.031 Uiso 1 1 calc R
C11 C 0.0562(2) 0.8754(2) 0.68291(19) 0.0236(4) Uani 1 1 d .
H11 H 0.0234 0.8735 0.6051 0.028 Uiso 1 1 calc R
C4 C 0.2277(2) 0.5881(2) 0.40119(19) 0.0244(5) Uani 1 1 d .
H4A H 0.1307 0.6666 0.3805 0.029 Uiso 1 1 calc R
H4B H 0.3067 0.5922 0.3218 0.029 Uiso 1 1 calc R
N1 N 0.2163(2) 0.35013(18) 0.55176(16) 0.0226(4) Uani 1 1 d .
N4 N 0.1037(2) 0.99327(18) 0.68904(16) 0.0235(4) Uani 1 1 d .
C3 C 0.3050(2) 0.6156(2) 0.50447(19) 0.0218(4) Uani 1 1 d .
C13 C 0.1049(2) 0.7576(2) 0.90817(19) 0.0244(5) Uani 1 1 d .
C2 C 0.2772(2) 0.3792(2) 0.65005(19) 0.0208(4) Uani 1 1 d .
C15 C 0.1529(2) 0.8804(2) 0.90973(19) 0.0258(5) Uani 1 1 d .
H15 H 0.1864 0.8845 0.9864 0.031 Uiso 1 1 calc R
C1 C 0.1751(2) 0.4472(2) 0.43510(19) 0.0219(4) Uani 1 1 d .
C12 C 0.0558(2) 0.7586(2) 0.79030(19) 0.0236(4) Uani 1 1 d .
H12 H 0.0223 0.6787 0.7843 0.028 Uiso 1 1 calc R
C14 C 0.1042(3) 0.6325(2) 1.0280(2) 0.0344(5) Uani 1 1 d .
H14A H 0.1869 0.6286 1.0805 0.052 Uiso 1 1 calc R
H14B H 0.1288 0.5436 1.0012 0.052 Uiso 1 1 calc R
H14C H -0.0035 0.6452 1.0789 0.052 Uiso 1 1 calc R
N3 N 0.4790(2) 0.32355(17) 0.19196(15) 0.0215(4) Uani 1 1 d .
O5 O 0.52367(18) 0.44281(14) 0.19179(13) 0.0275(4) Uani 1 1 d .
C5 C 0.4344(2) 0.3138(2) 0.08014(18) 0.0227(4) Uani 1 1 d .
H5 H 0.4390 0.3883 0.0039 0.027 Uiso 1 1 calc R
C10 C 0.4761(2) 0.2145(2) 0.30179(18) 0.0238(4) Uani 1 1 d .
H10 H 0.5090 0.2211 0.3778 0.029 Uiso 1 1 calc R
C6 C 0.3824(2) 0.1942(2) 0.07904(19) 0.0237(4) Uani 1 1 d .
H6 H 0.3509 0.1896 0.0018 0.028 Uiso 1 1 calc R
C7 C 0.3758(2) 0.0798(2) 0.19061(19) 0.0232(5) Uani 1 1 d .
C9 C 0.4250(2) 0.0936(2) 0.30266(19) 0.0245(5) Uani 1 1 d .
H9 H 0.4232 0.0195 0.3796 0.029 Uiso 1 1 calc R
C8 C 0.3180(3) -0.0505(2) 0.1913(2) 0.0304(5) Uani 1 1 d .
H8A H 0.2299 -0.0215 0.1368 0.046 Uiso 1 1 calc R
H8B H 0.2779 -0.0953 0.2799 0.046 Uiso 1 1 calc R
H8C H 0.4091 -0.1185 0.1577 0.046 Uiso 1 1 calc R
H1 H 0.182(3) 0.263(3) 0.571(2) 0.037(6) Uiso 1 1 d .
H2 H 0.358(3) 0.527(2) 0.682(2) 0.033(6) Uiso 1 1 d .

loop_
_atom_site_aniso_label
_atom_site_aniso_U_11
_atom_site_aniso_U_22
_atom_site_aniso_U_33
_atom_site_aniso_U_23
_atom_site_aniso_U_13
_atom_site_aniso_U_12
O3 0.0394(9) 0.0264(8) 0.0250(8) -0.0027(6) -0.0079(6) -0.0158(7)
O2 0.0372(9) 0.0277(8) 0.0210(8) -0.0012(6) -0.0095(6) -0.0130(7)
O1 0.0335(8) 0.0295(8) 0.0280(8) -0.0095(6) -0.0113(6) -0.0094(6)
O4 0.0501(10) 0.0256(8) 0.0261(8) 0.0023(6) -0.0142(7) -0.0181(7)
N2 0.0252(9) 0.0255(9) 0.0196(9) -0.0075(7) -0.0058(7) -0.0084(7)
C16 0.0287(11) 0.0271(11) 0.0272(11) -0.0112(9) -0.0068(8) -0.0101(9)
C11 0.0264(11) 0.0252(10) 0.0234(11) -0.0103(9) -0.0057(8) -0.0062(9)
C4 0.0226(11) 0.0301(11) 0.0216(11) -0.0058(9) -0.0024(8) -0.0089(9)
N1 0.0256(9) 0.0214(9) 0.0238(9) -0.0055(7) -0.0050(7) -0.0090(7)
N4 0.0277(9) 0.0250(9) 0.0214(9) -0.0069(7) -0.0054(7) -0.0090(7)
C3 0.0207(10) 0.0246(11) 0.0206(10) -0.0058(9) -0.0026(8) -0.0060(8)
C13 0.0236(11) 0.0277(11) 0.0218(11) -0.0074(9) -0.0012(8) -0.0054(9)
C2 0.0197(10) 0.0240(10) 0.0209(11) -0.0072(9) -0.0036(8) -0.0064(8)
C15 0.0306(11) 0.0306(11) 0.0211(10) -0.0090(9) -0.0063(8) -0.0100(9)
C1 0.0191(10) 0.0262(11) 0.0227(11) -0.0104(9) -0.0017(8) -0.0049(8)
C12 0.0256(11) 0.0229(10) 0.0249(11) -0.0093(9) -0.0026(8) -0.0068(9)
C14 0.0430(14) 0.0341(12) 0.0258(12) -0.0012(10) -0.0078(10) -0.0127(11)
N3 0.0249(9) 0.0231(9) 0.0188(9) -0.0063(7) -0.0020(7) -0.0086(7)
O5 0.0393(9) 0.0235(7) 0.0249(8) -0.0050(6) -0.0069(6) -0.0150(7)
C5 0.0258(11) 0.0261(11) 0.0155(10) -0.0012(8) -0.0038(8) -0.0082(9)
C10 0.0278(11) 0.0282(11) 0.0164(10) -0.0055(9) -0.0038(8) -0.0075(9)
C6 0.0258(11) 0.0296(11) 0.0189(10) -0.0076(9) -0.0059(8) -0.0081(9)
C7 0.0209(10) 0.0272(11) 0.0230(11) -0.0077(9) -0.0043(8) -0.0055(9)
C9 0.0318(12) 0.0236(10) 0.0187(10) -0.0019(8) -0.0050(8) -0.0096(9)
C8 0.0420(13) 0.0272(11) 0.0266(11) -0.0047(9) -0.0121(9) -0.0123(10)

loop_
_atom_type_symbol
_atom_type_description
_atom_type_scat_dispersion_real
_atom_type_scat_dispersion_imag
_atom_type_scat_source
C C 0.0030 0.0020 'International Tables Vol C Tables 4.2.6.8 and 6.1.1.4'
H H 0.0000 0.0000 'International Tables Vol C Tables 4.2.6.8 and 6.1.1.4'
N N 0.0060 0.0030 'International Tables Vol C Tables 4.2.6.8 and 6.1.1.4'
O O 0.0110 0.0060 'International Tables Vol C Tables 4.2.6.8 and 6.1.1.4'

loop_
_geom_angle_atom_site_label_1
_geom_angle_atom_site_label_2
_geom_angle_atom_site_label_3
_geom_angle
C3 N2 C2 126.24(17)
C3 N2 H2 119.0(15)
C2 N2 H2 114.8(15)
N4 C16 C15 120.42(18)
N4 C16 H16 119.8
C15 C16 H16 119.8
N4 C11 C12 120.69(18)
N4 C11 H11 119.7
C12 C11 H11 119.7
C1 C4 C3 116.65(17)
C1 C4 H4A 108.1
C3 C4 H4A 108.1
C1 C4 H4B 108.1
C3 C4 H4B 108.1
H4A C4 H4B 107.3
C1 N1 C2 125.66(17)
C1 N1 H1 115.6(14)
C2 N1 H1 117.8(14)
O4 N4 C16 120.31(16)
O4 N4 C11 119.95(16)
C16 N4 C11 119.74(18)
O3 C3 N2 121.32(18)
O3 C3 C4 121.33(19)
N2 C3 C4 117.34(17)
C15 C13 C12 116.15(19)
C15 C13 C14 121.29(18)
C12 C13 C14 122.55(18)
O2 C2 N1 121.97(18)
O2 C2 N2 121.76(17)
N1 C2 N2 116.26(17)
C16 C15 C13 121.87(19)
C16 C15 H15 119.1
C13 C15 H15 119.1
O1 C1 N1 120.85(18)
O1 C1 C4 122.09(18)
N1 C1 C4 117.05(17)
C11 C12 C13 121.13(18)
C11 C12 H12 119.4
C13 C12 H12 119.4
C13 C14 H14A 109.5
C13 C14 H14B 109.5
H14A C14 H14B 109.5
C13 C14 H14C 109.5
H14A C14 H14C 109.5
H14B C14 H14C 109.5
O5 N3 C10 120.79(15)
O5 N3 C5 119.06(16)
C10 N3 C5 120.15(17)
N3 C5 C6 120.17(18)
N3 C5 H5 119.9
C6 C5 H5 119.9
N3 C10 C9 120.59(18)
N3 C10 H10 119.7
C9 C10 H10 119.7
C5 C6 C7 121.59(18)
C5 C6 H6 119.2
C7 C6 H6 119.2
C6 C7 C9 116.27(18)
C6 C7 C8 122.23(17)
C9 C7 C8 121.50(19)
C10 C9 C7 121.21(19)
C10 C9 H9 119.4
C7 C9 H9 119.4
C7 C8 H8A 109.5
C7 C8 H8B 109.5
H8A C8 H8B 109.5
C7 C8 H8C 109.5
H8A C8 H8C 109.5
H8B C8 H8C 109.5

loop_
_geom_bond_atom_site_label_1
_geom_bond_atom_site_label_2
_geom_bond_distance
O3 C3 1.218(2)
O2 C2 1.210(2)
O1 C1 1.219(2)
O4 N4 1.326(2)
N2 C3 1.359(3)
N2 C2 1.386(2)
N2 H2 0.86(2)
C16 N4 1.351(2)
C16 C15 1.368(3)
C16 H16 0.9300
C11 N4 1.353(2)
C11 C12 1.373(3)
C11 H11 0.9300
C4 C1 1.500(3)
C4 C3 1.502(3)
C4 H4A 0.9700
C4 H4B 0.9700
N1 C1 1.373(3)
N1 C2 1.380(2)
N1 H1 0.94(2)
C13 C15 1.385(3)
C13 C12 1.394(3)
C13 C14 1.501(3)
C15 H15 0.9300
C12 H12 0.9300
C14 H14A 0.9600
C14 H14B 0.9600
C14 H14C 0.9600
N3 O5 1.3312(19)
N3 C10 1.346(2)
N3 C5 1.354(2)
C5 C6 1.371(3)
C5 H5 0.9300
C10 C9 1.374(3)
C10 H10 0.9300
C6 C7 1.390(3)
C6 H6 0.9300
C7 C9 1.390(3)
C7 C8 1.494(3)
C9 H9 0.9300
C8 H8A 0.9600
C8 H8B 0.9600
C8 H8C 0.9600
